data_7151083
loop_
_publ_author_name
'Cockroft, Scott L.'
'Perkins, Julie'
'Zonta, Cristiano'
'Adams, Harry'
'Spey, Sharon E.'
'Low, Caroline M. R.'
'Vinter, Jeremy G.'
'Lawson, Kevin R.'
'Urch, Christopher J.'
'Hunter, Christopher A.'

_publ_section_title
;
 Substituent effects on aromatic stacking interactions.
;
_journal_issue 7
_journal_name_full 'Organic &amp; biomolecular chemistry'
_journal_page_first 1062
_journal_page_last 1080
_journal_paper_doi 10.1039/b617576g
_journal_volume 5
_journal_year 2007
_chemical_formula_sum 'C17 H18 N2 O3'
_chemical_formula_weight 298.33
_chemical_name_systematic
;
?
;
_space_group_IT_number 14
_symmetry_cell_setting monoclinic
_symmetry_space_group_name_Hall '-P 2ybc'
_symmetry_space_group_name_H-M 'P 1 21/c 1'
_atom_sites_solution_hydrogens geom
_atom_sites_solution_primary direct
_atom_sites_solution_secondary difmap
_audit_creation_method SHELXL-97
_cell_angle_alpha 90.00
_cell_angle_beta 95.725(3)
_cell_angle_gamma 90.00
_cell_formula_units_Z 4
_cell_length_a 22.145(3)
_cell_length_b 4.8085(6)
_cell_length_c 14.6170(18)
_cell_measurement_reflns_used 21
_cell_measurement_temperature 150(2)
_cell_measurement_theta_max 28.32
_cell_measurement_theta_min 0.92
_cell_volume 1548.7(3)
_computing_cell_refinement 'Bruker XSCANS'
_computing_data_collection 'Bruker XSCANS'
_computing_data_reduction 'Bruker SHELXTL'
_computing_molecular_graphics 'Bruker SHELXTL'
_computing_publication_material 'Bruker SHELXTL'
_computing_structure_refinement 'SHELXL-97 (Sheldrick, 1997)'
_computing_structure_solution 'SHELXS-97 (Sheldrick, 1990)'
_diffrn_ambient_temperature 150(2)
_diffrn_measured_fraction_theta_full 0.950
_diffrn_measured_fraction_theta_max 0.950
_diffrn_radiation_monochromator graphite
_diffrn_radiation_source 'fine-focus sealed tube'
_diffrn_radiation_type MoK\a
_diffrn_radiation_wavelength 0.71073
_diffrn_reflns_av_R_equivalents 0.1267
_diffrn_reflns_av_sigmaI/netI 0.2176
_diffrn_reflns_limit_h_max 29
_diffrn_reflns_limit_h_min -29
_diffrn_reflns_limit_k_max 6
_diffrn_reflns_limit_k_min -6
_diffrn_reflns_limit_l_max 19
_diffrn_reflns_limit_l_min -16
_diffrn_reflns_number 9629
_diffrn_reflns_theta_full 28.32
_diffrn_reflns_theta_max 28.32
_diffrn_reflns_theta_min 0.92
_exptl_absorpt_coefficient_mu 0.089
_exptl_absorpt_correction_T_max 0.9991
_exptl_absorpt_correction_T_min 0.9739
_exptl_absorpt_correction_type multi-scan
_exptl_absorpt_process_details sadabs
_exptl_crystal_colour yellow
_exptl_crystal_density_diffrn 1.279
_exptl_crystal_density_method 'not measured'
_exptl_crystal_description plate
_exptl_crystal_F_000 632
_exptl_crystal_size_max 0.30
_exptl_crystal_size_mid 0.08
_exptl_crystal_size_min 0.01
_refine_diff_density_max 0.220
_refine_diff_density_min -0.265
_refine_diff_density_rms 0.073
_refine_ls_extinction_method none
_refine_ls_goodness_of_fit_ref 0.794
_refine_ls_hydrogen_treatment constr
_refine_ls_matrix_type full
_refine_ls_number_parameters 203
_refine_ls_number_reflns 3691
_refine_ls_number_restraints 0
_refine_ls_restrained_S_all 0.794
_refine_ls_R_factor_all 0.2274
_refine_ls_R_factor_gt 0.0590
_refine_ls_shift/su_max 0.000
_refine_ls_shift/su_mean 0.000
_refine_ls_structure_factor_coef Fsqd
_refine_ls_weighting_details 'calc w=1/[\s^2^(Fo^2^)+(0.0753P)^2^+0.0000P] where P=(Fo^2^+2Fc^2^)/3'
_refine_ls_weighting_scheme calc
_refine_ls_wR_factor_gt 0.1152
_refine_ls_wR_factor_ref 0.1910
_reflns_number_gt 1134
_reflns_number_total 3691
_reflns_threshold_expression >2sigma(I)
_cod_data_source_file b617576g.txt
_cod_data_source_block och45
_cod_depositor_comments
;
The following automatic conversions were performed:
'_symmetry_cell_setting' value 'Monoclinic' changed to 'monoclinic'
according to '/home/saulius/struct/CIF-dictionaries/cif_core.dic'
dictionary named 'cif_core.dic' version 2.4.1 from 2010-06-29.

Automatic conversion script
Id: cif_fix_enum 1527 2010-12-29 10:47:43Z saulius 
;
_cod_original_sg_symbol_H-M P2(1)/c
_cod_database_code 7151083

loop_
_symmetry_equiv_pos_as_xyz
'x, y, z'
'-x, y+1/2, -z+1/2'
'-x, -y, -z'
'x, -y-1/2, z-1/2'

loop_
_atom_site_label
_atom_site_type_symbol
_atom_site_fract_x
_atom_site_fract_y
_atom_site_fract_z
_atom_site_U_iso_or_equiv
_atom_site_adp_type
_atom_site_occupancy
_atom_site_symmetry_multiplicity
_atom_site_calc_flag
_atom_site_refinement_flags
_atom_site_disorder_assembly
_atom_site_disorder_group
N1 N -0.24031(13) 0.5520(6) 0.41341(19) 0.0338(8) Uani 1 1 d . . .
H1 H -0.2504 0.7227 0.4206 0.041 Uiso 1 1 calc R . .
N2 N 0.00575(15) 0.3907(8) 0.3631(2) 0.0450(9) Uani 1 1 d . . .
O1 O -0.27469(11) 0.1100(5) 0.41202(19) 0.0501(8) Uani 1 1 d . . .
O2 O 0.03440(12) 0.2024(7) 0.4047(2) 0.0598(9) Uani 1 1 d . . .
O3 O 0.02848(12) 0.5562(6) 0.3126(2) 0.0512(8) Uani 1 1 d . . .
C1 C -0.28419(16) 0.3606(8) 0.4141(3) 0.0355(9) Uani 1 1 d . . .
C2 C -0.17844(15) 0.4973(7) 0.4018(2) 0.0299(9) Uani 1 1 d . . .
C3 C -0.14220(16) 0.3330(7) 0.4648(3) 0.0341(9) Uani 1 1 d . . .
C4 C -0.08163(16) 0.2924(8) 0.4491(3) 0.0362(10) Uani 1 1 d . . .
H4 H -0.0567 0.1788 0.4880 0.043 Uiso 1 1 calc R . .
C5 C -0.05912(16) 0.4214(8) 0.3757(3) 0.0357(10) Uani 1 1 d . . .
C6 C -0.09431(16) 0.5841(8) 0.3145(3) 0.0380(10) Uani 1 1 d . . .
H6 H -0.0774 0.6695 0.2659 0.046 Uiso 1 1 calc R . .
C7 C -0.15511(16) 0.6202(7) 0.3256(3) 0.0339(9) Uani 1 1 d . . .
C8 C -0.34770(16) 0.4730(7) 0.4160(3) 0.0361(10) Uani 1 1 d . . .
C9 C -0.38935(17) 0.4137(8) 0.3396(3) 0.0421(10) Uani 1 1 d . . .
C10 C -0.44810(18) 0.5182(9) 0.3376(3) 0.0581(13) Uani 1 1 d . . .
H10 H -0.4763 0.4817 0.2875 0.070 Uiso 1 1 calc R . .
C11 C -0.46427(19) 0.6753(11) 0.4096(4) 0.0691(15) Uani 1 1 d . . .
H11 H -0.5033 0.7476 0.4073 0.083 Uiso 1 1 calc R . .
C12 C -0.4241(2) 0.7269(10) 0.4843(4) 0.0675(14) Uani 1 1 d . . .
H12 H -0.4365 0.8295 0.5331 0.081 Uiso 1 1 calc R . .
C13 C -0.36474(17) 0.6287(8) 0.4890(3) 0.0437(11) Uani 1 1 d . . .
C14 C -0.16483(16) 0.2066(8) 0.5487(3) 0.0443(11) Uani 1 1 d . . .
H14A H -0.1971 0.3185 0.5681 0.066 Uiso 1 1 calc R . .
H14B H -0.1323 0.1981 0.5972 0.066 Uiso 1 1 calc R . .
H14C H -0.1796 0.0222 0.5347 0.066 Uiso 1 1 calc R . .
C15 C -0.19477(18) 0.7900(9) 0.2567(3) 0.0525(12) Uani 1 1 d . . .
H15A H -0.2075 0.9561 0.2858 0.079 Uiso 1 1 calc R . .
H15B H -0.2298 0.6830 0.2344 0.079 Uiso 1 1 calc R . .
H15C H -0.1723 0.8390 0.2063 0.079 Uiso 1 1 calc R . .
C16 C -0.37307(18) 0.2368(9) 0.2608(3) 0.0576(12) Uani 1 1 d . . .
H16A H -0.3727 0.0446 0.2787 0.086 Uiso 1 1 calc R . .
H16B H -0.3336 0.2887 0.2448 0.086 Uiso 1 1 calc R . .
H16C H -0.4025 0.2641 0.2088 0.086 Uiso 1 1 calc R . .
C17 C -0.32144(18) 0.6897(9) 0.5730(3) 0.0557(12) Uani 1 1 d . . .
H17A H -0.2971 0.5282 0.5887 0.084 Uiso 1 1 calc R . .
H17B H -0.3441 0.7374 0.6234 0.084 Uiso 1 1 calc R . .
H17C H -0.2956 0.8423 0.5602 0.084 Uiso 1 1 calc R . .

loop_
_atom_site_aniso_label
_atom_site_aniso_U_11
_atom_site_aniso_U_22
_atom_site_aniso_U_33
_atom_site_aniso_U_23
_atom_site_aniso_U_13
_atom_site_aniso_U_12
N1 0.0323(18) 0.0234(18) 0.046(2) -0.0032(15) 0.0050(15) 0.0043(14)
N2 0.036(2) 0.052(2) 0.048(2) -0.010(2) 0.0046(17) 0.0061(19)
O1 0.0464(18) 0.0233(16) 0.080(2) 0.0007(15) 0.0016(15) 0.0034(13)
O2 0.0430(18) 0.072(2) 0.065(2) 0.0142(18) 0.0075(15) 0.0217(16)
O3 0.0397(17) 0.0500(19) 0.066(2) 0.0024(16) 0.0169(15) -0.0049(14)
C1 0.038(2) 0.031(2) 0.037(2) 0.0010(19) 0.0026(18) -0.001(2)
C2 0.029(2) 0.026(2) 0.035(2) -0.0037(18) 0.0026(18) -0.0009(17)
C3 0.037(2) 0.033(2) 0.033(2) -0.0019(19) 0.0046(19) 0.0040(18)
C4 0.036(2) 0.034(2) 0.038(2) 0.0021(19) 0.0011(18) 0.0073(18)
C5 0.029(2) 0.037(2) 0.041(3) -0.006(2) 0.0027(19) 0.0036(18)
C6 0.037(2) 0.038(2) 0.041(2) 0.002(2) 0.0093(19) 0.0021(19)
C7 0.035(2) 0.028(2) 0.039(2) 0.0010(19) 0.0034(18) 0.0029(18)
C8 0.031(2) 0.031(2) 0.047(3) -0.001(2) 0.0077(19) 0.0016(18)
C9 0.035(2) 0.032(2) 0.059(3) 0.002(2) 0.002(2) -0.0053(19)
C10 0.038(3) 0.053(3) 0.081(4) -0.002(3) -0.007(2) -0.002(2)
C11 0.030(3) 0.083(4) 0.094(4) -0.018(3) 0.003(3) 0.010(2)
C12 0.044(3) 0.081(4) 0.079(4) -0.025(3) 0.015(3) 0.007(3)
C13 0.037(2) 0.046(3) 0.048(3) -0.001(2) 0.006(2) 0.001(2)
C14 0.043(2) 0.049(3) 0.041(3) 0.003(2) 0.0047(19) 0.008(2)
C15 0.049(3) 0.060(3) 0.050(3) 0.017(2) 0.012(2) 0.008(2)
C16 0.055(3) 0.058(3) 0.057(3) -0.010(3) -0.004(2) 0.001(2)
C17 0.055(3) 0.067(3) 0.048(3) -0.005(2) 0.016(2) 0.002(2)

loop_
_atom_type_symbol
_atom_type_description
_atom_type_scat_dispersion_real
_atom_type_scat_dispersion_imag
_atom_type_scat_source
C C 0.0033 0.0016 'International Tables Vol C Tables 4.2.6.8 and 6.1.1.4'
H H 0.0000 0.0000 'International Tables Vol C Tables 4.2.6.8 and 6.1.1.4'
N N 0.0061 0.0033 'International Tables Vol C Tables 4.2.6.8 and 6.1.1.4'
O O 0.0106 0.0060 'International Tables Vol C Tables 4.2.6.8 and 6.1.1.4'

loop_
_geom_angle_atom_site_label_1
_geom_angle_atom_site_label_2
_geom_angle_atom_site_label_3
_geom_angle
_geom_angle_site_symmetry_1
_geom_angle_site_symmetry_3
_geom_angle_publ_flag
C1 N1 C2 125.6(3) . . ?
O3 N2 O2 123.5(3) . . ?
O3 N2 C5 118.3(3) . . ?
O2 N2 C5 118.2(4) . . ?
O1 C1 N1 123.4(3) . . ?
O1 C1 C8 121.0(3) . . ?
N1 C1 C8 115.6(3) . . ?
C3 C2 C7 121.7(3) . . ?
C3 C2 N1 121.4(3) . . ?
C7 C2 N1 116.9(3) . . ?
C4 C3 C2 117.8(3) . . ?
C4 C3 C14 118.8(3) . . ?
C2 C3 C14 123.3(3) . . ?
C5 C4 C3 119.6(3) . . ?
C6 C5 C4 122.7(3) . . ?
C6 C5 N2 118.2(4) . . ?
C4 C5 N2 119.1(3) . . ?
C5 C6 C7 119.4(4) . . ?
C6 C7 C2 118.7(3) . . ?
C6 C7 C15 119.9(3) . . ?
C2 C7 C15 121.4(3) . . ?
C13 C8 C9 120.9(4) . . ?
C13 C8 C1 122.2(4) . . ?
C9 C8 C1 116.9(3) . . ?
C10 C9 C8 118.8(4) . . ?
C10 C9 C16 118.9(4) . . ?
C8 C9 C16 122.3(3) . . ?
C11 C10 C9 119.8(4) . . ?
C12 C11 C10 121.1(4) . . ?
C11 C12 C13 121.0(4) . . ?
C8 C13 C12 118.3(4) . . ?
C8 C13 C17 122.1(3) . . ?
C12 C13 C17 119.6(4) . . ?

loop_
_geom_bond_atom_site_label_1
_geom_bond_atom_site_label_2
_geom_bond_distance
_geom_bond_site_symmetry_2
_geom_bond_publ_flag
N1 C1 1.339(4) . ?
N1 C2 1.422(4) . ?
N2 O3 1.227(4) . ?
N2 O2 1.231(4) . ?
N2 C5 1.474(4) . ?
O1 C1 1.224(4) . ?
C1 C8 1.510(5) . ?
C2 C3 1.403(5) . ?
C2 C7 1.405(5) . ?
C3 C4 1.397(5) . ?
C3 C14 1.500(5) . ?
C4 C5 1.375(5) . ?
C5 C6 1.372(5) . ?
C6 C7 1.383(5) . ?
C7 C15 1.508(5) . ?
C8 C13 1.387(5) . ?
C8 C9 1.405(5) . ?
C9 C10 1.392(5) . ?
C9 C16 1.504(5) . ?
C10 C11 1.372(6) . ?
C11 C12 1.361(6) . ?
C12 C13 1.392(5) . ?
C13 C17 1.509(5) . ?

loop_
_geom_torsion_atom_site_label_1
_geom_torsion_atom_site_label_2
_geom_torsion_atom_site_label_3
_geom_torsion_atom_site_label_4
_geom_torsion
_geom_torsion_site_symmetry_1
_geom_torsion_site_symmetry_2
_geom_torsion_site_symmetry_3
_geom_torsion_site_symmetry_4
_geom_torsion_publ_flag
C2 N1 C1 O1 6.1(6) . . . . ?
C2 N1 C1 C8 -172.9(3) . . . . ?
C1 N1 C2 C3 -61.8(5) . . . . ?
C1 N1 C2 C7 119.4(4) . . . . ?
C7 C2 C3 C4 -0.5(5) . . . . ?
N1 C2 C3 C4 -179.1(3) . . . . ?
C7 C2 C3 C14 177.8(3) . . . . ?
N1 C2 C3 C14 -0.9(5) . . . . ?
C2 C3 C4 C5 2.5(5) . . . . ?
C14 C3 C4 C5 -175.9(3) . . . . ?
C3 C4 C5 C6 -2.0(6) . . . . ?
C3 C4 C5 N2 176.3(3) . . . . ?
O3 N2 C5 C6 15.9(5) . . . . ?
O2 N2 C5 C6 -164.9(3) . . . . ?
O3 N2 C5 C4 -162.5(3) . . . . ?
O2 N2 C5 C4 16.6(5) . . . . ?
C4 C5 C6 C7 -0.6(6) . . . . ?
N2 C5 C6 C7 -178.9(3) . . . . ?
C5 C6 C7 C2 2.6(5) . . . . ?
C5 C6 C7 C15 -177.8(3) . . . . ?
C3 C2 C7 C6 -2.0(5) . . . . ?
N1 C2 C7 C6 176.7(3) . . . . ?
C3 C2 C7 C15 178.3(3) . . . . ?
N1 C2 C7 C15 -3.0(5) . . . . ?
O1 C1 C8 C13 117.6(4) . . . . ?
N1 C1 C8 C13 -63.4(5) . . . . ?
O1 C1 C8 C9 -62.6(5) . . . . ?
N1 C1 C8 C9 116.4(4) . . . . ?
C13 C8 C9 C10 1.1(6) . . . . ?
C1 C8 C9 C10 -178.7(3) . . . . ?
C13 C8 C9 C16 -177.7(4) . . . . ?
C1 C8 C9 C16 2.6(5) . . . . ?
C8 C9 C10 C11 -0.2(6) . . . . ?
C16 C9 C10 C11 178.6(4) . . . . ?
C9 C10 C11 C12 -1.3(7) . . . . ?
C10 C11 C12 C13 1.8(8) . . . . ?
C9 C8 C13 C12 -0.6(6) . . . . ?
C1 C8 C13 C12 179.2(4) . . . . ?
C9 C8 C13 C17 178.5(4) . . . . ?
C1 C8 C13 C17 -1.8(6) . . . . ?
C11 C12 C13 C8 -0.9(7) . . . . ?
C11 C12 C13 C17 -180.0(5) . . . . ?

loop_
_cod_related_entry_id
_cod_related_entry_database
_cod_related_entry_code
1 ChemSpider 17273996
